data_2210534
loop_
_publ_author_name
'A. Migda\/l-Mikuli'
'E. Szostak'
'W. Nitek'

_publ_section_title
;
 Hexakis(dimethyl sulfoxide)manganese(II) bis(perchlorate)
;
_journal_coeditor_code CI2099
_journal_issue 10
_journal_name_full 'Acta Crystallographica Section E'
_journal_page_first m2581
_journal_page_last m2582
_journal_paper_doi 10.1107/S1600536806036026
_journal_volume 62
_journal_year 2006
_chemical_formula_iupac '[Mn (C2 H6 O S)6] (Cl O4)2'
_chemical_formula_moiety 'C12 H36 Mn1 O6 S6 2+, 2Cl1 O4 -'
_chemical_formula_sum 'C12 H36 Cl2 Mn O14 S6'
_chemical_formula_weight 722.61
_chemical_name_systematic
;
Hexakis(dimethyl sulfoxide)manganese(II) bis(perchlorate)
;
_space_group_IT_number 43
_symmetry_cell_setting orthorhombic
_symmetry_space_group_name_Hall 'F 2 -2d'
_symmetry_space_group_name_H-M 'F d d 2'
_audit_creation_method 'WinGX routine CIF_UPDATE'
_cell_angle_alpha 90
_cell_angle_beta 90
_cell_angle_gamma 90
_cell_formula_units_Z 8
_cell_length_a 25.4415(6)
_cell_length_b 12.4043(3)
_cell_length_c 20.1696(5)
_cell_measurement_reflns_used 2009
_cell_measurement_temperature 293(2)
_cell_measurement_theta_max 27.485
_cell_measurement_theta_min 0.998
_cell_volume 6365.2(3)
_computing_cell_refinement 'SCALEPACK (Otwinowski & Minor, 1997)'
_computing_data_collection 'COLLECT (Nonius, 1998)'
_computing_data_reduction
;
DENZO (Otwinowski & Minor 1997) and SCALEPACK
;
_computing_molecular_graphics 'ORTEP-3 (Farrugia, 1997)'
_computing_publication_material 'WinGX (Farrugia, 1999)'
_computing_structure_refinement 'SHELXL97 (Sheldrick, 1997)'
_computing_structure_solution 'SIR92 (Altomare <i>et al.</i>,  1993)'
_diffrn_measured_fraction_theta_full 0.998
_diffrn_measured_fraction_theta_max 0.998
_diffrn_measurement_device_type 'Nonius KappaCCD'
_diffrn_measurement_method '\f and \w'
_diffrn_radiation_type MoK\a
_diffrn_radiation_wavelength 0.71073
_diffrn_reflns_av_R_equivalents 0.06
_diffrn_reflns_limit_h_max 32
_diffrn_reflns_limit_h_min -32
_diffrn_reflns_limit_k_max 16
_diffrn_reflns_limit_k_min -16
_diffrn_reflns_limit_l_max 26
_diffrn_reflns_limit_l_min -25
_diffrn_reflns_number 3664
_diffrn_reflns_theta_full 27.48
_diffrn_reflns_theta_max 27.48
_diffrn_reflns_theta_min 1.6
_diffrn_standards_number 0
_exptl_absorpt_coefficient_mu 1.029
_exptl_absorpt_correction_T_max 0.9041
_exptl_absorpt_correction_T_min 0.8365
_exptl_absorpt_correction_type multi-scan
_exptl_absorpt_process_details
;
(DENZO and SCALEPACK; Otwinowski & Minor, 1997)
;
_exptl_crystal_colour colourless
_exptl_crystal_density_diffrn 1.508
_exptl_crystal_density_method 'not measured'
_exptl_crystal_description Prism
_exptl_crystal_F_000 3000
_exptl_crystal_size_max 0.18
_exptl_crystal_size_mid 0.18
_exptl_crystal_size_min 0.10
_refine_diff_density_max 0.352
_refine_diff_density_min -0.278
_refine_ls_abs_structure_details 'Flack (1983), 1655 Friedel pairs'
_refine_ls_abs_structure_Flack 0.00(17)
_refine_ls_extinction_coef 0.00036(8)
_refine_ls_extinction_expression Fc^*^=kFc[1+0.001xFc^2^\l^3^/sin(2\q)]^-1/4^
_refine_ls_extinction_method SHELXL97
_refine_ls_goodness_of_fit_ref 1.029
_refine_ls_hydrogen_treatment constr
_refine_ls_matrix_type full
_refine_ls_number_parameters 202
_refine_ls_number_reflns 3532
_refine_ls_number_restraints 14
_refine_ls_restrained_S_all 1.04
_refine_ls_R_factor_gt 0.0441
_refine_ls_shift/su_max 0.001
_refine_ls_structure_factor_coef Fsqd
_refine_ls_weighting_details 'calc w=1/[\s^2^(Fo^2^)+(0.0588P)^2^+7.9989P] where P=(Fo^2^+2Fc^2^)/3'
_refine_ls_weighting_scheme calc
_refine_ls_wR_factor_ref 0.1155
_reflns_number_gt 2777
_reflns_number_total 3532
_reflns_threshold_expression I>2\s(I)
_cod_data_source_file ci2099.cif
_cod_data_source_block I
_cod_depositor_comments
;
The following automatic conversions were performed:
'_symmetry_cell_setting' value 'Orthorhombic' changed to 'orthorhombic'
according to '/home/saulius/struct/CIF-dictionaries/cif_core.dic'
dictionary named 'cif_core.dic' version 2.4.1 from 2010-06-29.

Automatic conversion script
Id: cif_fix_enum 1527 2010-12-29 10:47:43Z saulius 

The following automatic conversions were performed:

'_symmetry_cell_setting' value 'Orthorhombic' changed to
'orthorhombic' according to
/home/saulius/struct/CIF-dictionaries/cif_core.dic dictionary named
'cif_core.dic' version 2.4.1 from 2010-06-29.

Automatic conversion script
Id: cif_fix_values 1715 2011-07-08 13:25:40Z adriana 
;
_cod_original_formula_sum 'C12 H36 Cl2 Mn1 O14 S6'
_cod_database_code 2210534
_cod_database_fobs_code 2210534

loop_
_symmetry_equiv_pos_as_xyz
'x, y, z'
'-x, -y, z'
'-x+1/4, y+1/4, z+1/4'
'x+1/4, -y+1/4, z+1/4'
'x, y+1/2, z+1/2'
'-x, -y+1/2, z+1/2'
'-x+1/4, y+3/4, z+3/4'
'x+1/4, -y+3/4, z+3/4'
'x+1/2, y, z+1/2'
'-x+1/2, -y, z+1/2'
'-x+3/4, y+1/4, z+3/4'
'x+3/4, -y+1/4, z+3/4'
'x+1/2, y+1/2, z'
'-x+1/2, -y+1/2, z'
'-x+3/4, y+3/4, z+1/4'
'x+3/4, -y+3/4, z+1/4'

loop_
_atom_site_type_symbol
_atom_site_label
_atom_site_fract_x
_atom_site_fract_y
_atom_site_fract_z
_atom_site_U_iso_or_equiv
_atom_site_adp_type
_atom_site_calc_flag
_atom_site_refinement_flags
_atom_site_occupancy
_atom_site_disorder_assembly
_atom_site_disorder_group
Mn Mn 0 0 0.99995(3) 0.04027(19) Uani d S 1 . .
S S1A 0.08479(7) 0.07440(15) 1.12465(10) 0.0675(7) Uani d P 0.639(4) A 1
O O1A 0.0468(4) 0.0919(8) 1.0689(6) 0.079(3) Uani d P 0.639(4) A 1
S S1B 0.08203(12) 0.1541(3) 1.09248(15) 0.0597(11) Uani d P 0.361(4) A 2
O O1B 0.0383(8) 0.0577(13) 1.0877(9) 0.063(3) Uani d P 0.361(4) A 2
C C11 0.1456(2) 0.0969(7) 1.0897(4) 0.108(2) Uani d . 1 . .
H H11A 0.1537 0.0396 1.0594 0.163 Uiso calc PR 0.639(4) A 1
H H11B 0.1718 0.0992 1.124 0.163 Uiso calc PR 0.639(4) A 1
H H11C 0.1453 0.1643 1.0664 0.163 Uiso calc PR 0.639(4) A 1
H H11D 0.1601 0.1625 1.1071 0.163 Uiso calc PR 0.361(4) A 1
H H11E 0.142 0.1029 1.0425 0.163 Uiso calc PR 0.361(4) A 1
H H11F 0.1685 0.0378 1.1001 0.163 Uiso calc PR 0.361(4) A 1
C C12 0.0782(2) 0.1858(5) 1.1769(3) 0.0841(16) Uani d . 1 . .
H H12A 0.045 0.1822 1.1995 0.126 Uiso calc PR 0.639(4) A 1
H H12B 0.0798 0.2508 1.1511 0.126 Uiso calc PR 0.639(4) A 1
H H12C 0.1062 0.1858 1.2088 0.126 Uiso calc PR 0.639(4) A 1
H H12D 0.109 0.2303 1.1734 0.126 Uiso calc PR 0.361(4) A 1
H H12E 0.0742 0.1617 1.2218 0.126 Uiso calc PR 0.361(4) A 1
H H12F 0.0478 0.2267 1.1641 0.126 Uiso calc PR 0.361(4) A 1
O O2 -0.05341(11) 0.1375(2) 1.00102(17) 0.0632(8) Uani d . 1 A .
S S2 -0.04336(4) 0.23726(8) 1.04303(6) 0.0561(3) Uani d . 1 . .
C C21 -0.0801(3) 0.2165(6) 1.1166(3) 0.0914(17) Uani d . 1 A .
H H21A -0.1147 0.1916 1.1054 0.137 Uiso calc R 1 . .
H H21B -0.0826 0.2831 1.1406 0.137 Uiso calc R 1 . .
H H21C -0.0628 0.1636 1.1436 0.137 Uiso calc R 1 . .
C C22 -0.0825(2) 0.3391(4) 1.0054(3) 0.0828(15) Uani d . 1 A .
H H22A -0.0668 0.3604 0.9641 0.124 Uiso calc R 1 . .
H H22B -0.0845 0.4004 1.0344 0.124 Uiso calc R 1 . .
H H22C -0.1172 0.3116 0.9975 0.124 Uiso calc R 1 . .
O O3 -0.04934(14) -0.0774(3) 0.9263(2) 0.0972(14) Uani d . 1 A .
S S3 -0.03765(4) -0.18174(11) 0.89162(7) 0.0752(4) Uani d . 1 . .
C C31 -0.0755(3) -0.2799(6) 0.9306(3) 0.101(2) Uani d . 1 A .
H H31A -0.0625 -0.2916 0.9747 0.151 Uiso calc R 1 . .
H H31B -0.0735 -0.346 0.9059 0.151 Uiso calc R 1 . .
H H31C -0.1114 -0.2564 0.9327 0.151 Uiso calc R 1 . .
C C32 -0.0753(3) -0.1754(6) 0.8166(3) 0.112(2) Uani d . 1 A .
H H32A -0.1116 -0.1625 0.8272 0.168 Uiso calc R 1 . .
H H32B -0.0722 -0.2424 0.7932 0.168 Uiso calc R 1 . .
H H32C -0.0624 -0.1178 0.7893 0.168 Uiso calc R 1 . .
Cl Cl1 0.25 0.75 1.06365(10) 0.0769(5) Uani d SD 1 . .
O O11 0.2828(2) 0.8142(5) 1.0247(4) 0.160(3) Uani d D 1 . .
O O12 0.2813(3) 0.6848(9) 1.0998(6) 0.241(6) Uani d D 1 . .
Cl Cl2 0.25 0.25 0.91013(14) 0.0876(6) Uani d SD 1 . .
O O21 0.2241(5) 0.1985(13) 0.8528(6) 0.172(6) Uani d PD 0.5 . .
O O22 0.2236(8) 0.3448(10) 0.9203(7) 0.160(6) Uani d PD 0.5 . .
O O23 0.2323(8) 0.1770(13) 0.9640(7) 0.218(9) Uani d PD 0.5 . .
O O24 0.3004(3) 0.2488(18) 0.9039(10) 0.263(15) Uani d PD 0.5 . .

loop_
_atom_site_aniso_label
_atom_site_aniso_U_11
_atom_site_aniso_U_22
_atom_site_aniso_U_33
_atom_site_aniso_U_12
_atom_site_aniso_U_13
_atom_site_aniso_U_23
Mn 0.0336(3) 0.0410(4) 0.0461(4) -0.0024(3) 0 0
S1A 0.0661(11) 0.0622(12) 0.0741(13) 0.0055(8) -0.0258(9) -0.0071(9)
O1A 0.078(5) 0.065(6) 0.095(8) -0.009(4) -0.048(5) -0.011(4)
S1B 0.0599(17) 0.061(2) 0.0584(19) -0.0044(13) -0.0152(13) 0.0035(14)
O1B 0.068(7) 0.059(9) 0.063(8) -0.020(6) -0.021(5) 0.004(6)
C11 0.077(4) 0.152(6) 0.096(5) 0.018(4) -0.010(3) -0.034(4)
C12 0.071(3) 0.103(4) 0.078(3) -0.005(3) -0.009(3) -0.030(3)
O2 0.0564(15) 0.0599(16) 0.0732(19) 0.0178(13) -0.0158(14) -0.0232(15)
S2 0.0474(5) 0.0533(5) 0.0677(7) 0.0047(4) -0.0021(4) -0.0122(5)
C21 0.108(4) 0.085(4) 0.081(4) 0.010(3) 0.015(3) -0.011(3)
C22 0.089(3) 0.062(3) 0.097(4) 0.021(2) -0.008(3) -0.004(3)
O3 0.079(2) 0.085(3) 0.128(3) 0.0185(19) -0.046(2) -0.061(2)
S3 0.0537(6) 0.0741(8) 0.0979(10) -0.0078(5) -0.0001(6) -0.0356(7)
C31 0.103(5) 0.110(5) 0.089(4) -0.022(4) 0.008(3) -0.020(4)
C32 0.147(6) 0.112(5) 0.077(4) -0.042(5) -0.014(4) -0.020(4)
Cl1 0.0537(8) 0.0861(11) 0.0910(14) -0.0116(8) 0 0
O11 0.130(5) 0.164(6) 0.187(7) -0.061(4) 0.039(4) 0.017(5)
O12 0.164(6) 0.293(12) 0.265(12) 0.016(7) -0.076(7) 0.156(10)
Cl2 0.0803(11) 0.0665(10) 0.1161(16) 0.0181(8) 0 0
O21 0.128(11) 0.245(18) 0.144(11) 0.017(11) -0.035(9) -0.059(11)
O22 0.191(15) 0.114(9) 0.174(13) 0.063(10) 0.038(12) -0.018(9)
O23 0.24(2) 0.184(16) 0.23(2) -0.081(15) -0.017(16) 0.118(14)
O24 0.055(6) 0.28(3) 0.46(4) 0.008(9) -0.002(12) -0.15(3)

loop_
_atom_type_symbol
_atom_type_description
_atom_type_scat_dispersion_real
_atom_type_scat_dispersion_imag
_atom_type_scat_source
C C 0.0033 0.0016 'International Tables Vol C Tables 4.2.6.8 and 6.1.1.4'
H H 0 0 'International Tables Vol C Tables 4.2.6.8 and 6.1.1.4'
O O 0.0106 0.006 'International Tables Vol C Tables 4.2.6.8 and 6.1.1.4'
S S 0.1246 0.1234 'International Tables Vol C Tables 4.2.6.8 and 6.1.1.4'
Cl Cl 0.1484 0.1585 'International Tables Vol C Tables 4.2.6.8 and 6.1.1.4'
Mn Mn 0.3368 0.7283 'International Tables Vol C Tables 4.2.6.8 and 6.1.1.4'

loop_
_geom_angle_atom_site_label_1
_geom_angle_atom_site_label_2
_geom_angle_atom_site_label_3
_geom_angle_site_symmetry_1
_geom_angle_site_symmetry_3
_geom_angle
_geom_angle_publ_flag
O1B Mn O1B . 2 68.7(7) no
O1B Mn O1A 2 . 84.0(5) ?
O1B Mn O1A . 2 84.0(5) yes
O1A Mn O1A . 2 99.7(6) yes
O1B Mn O3 . . 167.5(4) no
O1B Mn O3 2 . 98.9(4) no
O1A Mn O3 . . 174.3(3) yes
O1A Mn O3 2 . 83.6(3) no
O1B Mn O3 . 2 98.9(4) no
O1B Mn O3 2 2 167.5(4) no
O1A Mn O3 . 2 83.6(3) yes
O1A Mn O3 2 2 174.3(3) no
O3 Mn O3 . 2 93.5(3) yes
O1B Mn O2 . 2 88.3(6) no
O1B Mn O2 2 2 90.8(6) no
O1A Mn O2 . 2 93.6(3) no
O1A Mn O2 2 2 85.7(3) yes
O3 Mn O2 . 2 91.21(13) yes
O3 Mn O2 2 2 89.57(12) no
O1B Mn O2 . . 90.8(6) no
O1B Mn O2 2 . 88.3(6) no
O1A Mn O2 . . 85.7(3) yes
O1A Mn O2 2 . 93.6(3) no
O3 Mn O2 . . 89.57(12) yes
O3 Mn O2 2 . 91.21(13) no
O2 Mn O2 2 . 178.86(18) yes
O1A S1A C11 . . 104.4(5) no
O1A S1A C12 . . 106.0(5) no
C11 S1A C12 . . 101.8(3) no
S1A O1A Mn . . 139.7(6) no
O1B S1B C12 . . 100.6(7) no
O1B S1B C11 . . 109.1(8) no
C12 S1B C11 . . 99.9(3) no
S1B O1B Mn . . 127.0(8) no
S1A C11 H11A . . 109.5 no
S1B C11 H11A . . 120.9 no
S1A C11 H11B . . 109.5 no
S1B C11 H11B . . 126.9 no
H11A C11 H11B . . 109.5 no
S1A C11 H11C . . 109.5 no
S1B C11 H11C . . 69.9 no
H11A C11 H11C . . 109.5 no
H11B C11 H11C . . 109.5 no
S1A C11 H11D . . 109.5 no
S1B C11 H11D . . 90 no
H11A C11 H11D . . 141.1 no
H11B C11 H11D . . 56.3 no
H11C C11 H11D . . 56.3 no
S1A C11 H11E . . 109.5 no
S1B C11 H11E . . 85 no
H11A C11 H11E . . 56.3 no
H11B C11 H11E . . 141.1 no
H11C C11 H11E . . 56.3 no
H11D C11 H11E . . 109.5 no
S1A C11 H11F . . 109.5 no
S1B C11 H11F . . 148.9 no
H11A C11 H11F . . 56.3 no
H11B C11 H11F . . 56.3 no
H11C C11 H11F . . 141.1 no
H11D C11 H11F . . 109.5 no
H11E C11 H11F . . 109.5 no
S1A C12 H12A . . 109.5 no
S1B C12 H12A . . 120 no
S1A C12 H12B . . 109.5 no
S1B C12 H12B . . 70.1 no
H12A C12 H12B . . 109.5 no
S1A C12 H12C . . 109.5 no
S1B C12 H12C . . 127.7 no
H12A C12 H12C . . 109.5 no
H12B C12 H12C . . 109.5 no
S1A C12 H12D . . 109.5 no
S1B C12 H12D . . 90.8 no
H12A C12 H12D . . 141.1 no
H12B C12 H12D . . 56.3 no
H12C C12 H12D . . 56.3 no
S1A C12 H12E . . 109.5 no
S1B C12 H12E . . 148.7 no
H12A C12 H12E . . 56.3 no
H12B C12 H12E . . 141.1 no
H12C C12 H12E . . 56.3 no
H12D C12 H12E . . 109.5 no
S1A C12 H12F . . 109.5 no
S1B C12 H12F . . 84.4 no
H12A C12 H12F . . 56.3 no
H12B C12 H12F . . 56.3 no
H12C C12 H12F . . 141.1 no
H12D C12 H12F . . 109.5 no
H12E C12 H12F . . 109.5 no
S2 O2 Mn . . 122.48(16) no
O2 S2 C21 . . 105.0(3) no
O2 S2 C22 . . 104.3(2) no
C21 S2 C22 . . 99.5(3) no
S2 C21 H21A . . 109.5 no
S2 C21 H21B . . 109.5 no
H21A C21 H21B . . 109.5 no
S2 C21 H21C . . 109.5 no
H21A C21 H21C . . 109.5 no
H21B C21 H21C . . 109.5 no
S2 C22 H22A . . 109.5 no
S2 C22 H22B . . 109.5 no
H22A C22 H22B . . 109.5 no
S2 C22 H22C . . 109.5 no
H22A C22 H22C . . 109.5 no
H22B C22 H22C . . 109.5 no
S3 O3 Mn . . 125.9(2) no
O3 S3 C31 . . 106.5(3) no
O3 S3 C32 . . 104.4(3) no
C31 S3 C32 . . 96.7(3) no
S3 C31 H31A . . 109.5 no
S3 C31 H31B . . 109.5 no
H31A C31 H31B . . 109.5 no
S3 C31 H31C . . 109.5 no
H31A C31 H31C . . 109.5 no
H31B C31 H31C . . 109.5 no
S3 C32 H32A . . 109.5 no
S3 C32 H32B . . 109.5 no
H32A C32 H32B . . 109.5 no
S3 C32 H32C . . 109.5 no
H32A C32 H32C . . 109.5 no
H32B C32 H32C . . 109.5 no
O12 Cl1 O12 . 14_565 114.6(12) no
O12 Cl1 O11 . 14_565 108.4(6) no
O12 Cl1 O11 14_565 14_565 107.1(5) no
O12 Cl1 O11 . . 107.1(5) no
O12 Cl1 O11 14_565 . 108.4(6) no
O11 Cl1 O11 14_565 . 111.4(7) no
O24 Cl2 O24 . 14 168.8(18) no
O24 Cl2 O22 . 14 61.1(7) no
O24 Cl2 O22 14 14 120.8(7) no
O24 Cl2 O22 . . 120.8(7) no
O24 Cl2 O22 14 . 61.1(7) no
O22 Cl2 O22 14 . 162.7(12) no
O24 Cl2 O21 . 14 58.9(11) no
O24 Cl2 O21 14 14 111.3(8) no
O22 Cl2 O21 14 14 105.7(7) no
O22 Cl2 O21 . 14 88.0(9) no
O24 Cl2 O21 . . 111.3(8) no
O24 Cl2 O21 14 . 58.9(11) no
O22 Cl2 O21 14 . 88.0(9) no
O22 Cl2 O21 . . 105.7(7) no
O21 Cl2 O21 14 . 76.9(14) no
O24 Cl2 O23 . 14 77.1(10) no
O24 Cl2 O23 14 14 111.5(8) no
O22 Cl2 O23 14 14 105.4(7) no
O22 Cl2 O23 . 14 61.0(9) no
O21 Cl2 O23 14 14 100.0(6) no
O21 Cl2 O23 . 14 166.6(10) no
O24 Cl2 O23 . . 111.5(8) no
O24 Cl2 O23 14 . 77.1(10) no
O22 Cl2 O23 14 . 61.0(9) no
O22 Cl2 O23 . . 105.4(7) no
O21 Cl2 O23 14 . 166.6(10) no
O21 Cl2 O23 . . 100.0(6) no
O23 Cl2 O23 14 . 85.9(14) no
O24 O21 Cl2 14 . 53.7(5) no
O24 O22 Cl2 14 . 56.5(6) no
O24 O22 O23 14 14 109.8(12) no
Cl2 O22 O23 . 14 63.4(7) no
O22 O23 Cl2 14 . 55.5(5) no
O22 O23 O24 14 14 92.5(8) no
Cl2 O23 O24 . 14 46.4(5) no
Cl2 O24 O22 . 14 62.4(6) no
Cl2 O24 O21 . 14 67.4(9) no
O22 O24 O21 14 14 112.8(13) no
Cl2 O24 O23 . 14 56.6(8) no
O22 O24 O23 14 14 93.9(11) no
O21 O24 O23 14 14 93.2(9) no

loop_
_geom_bond_atom_site_label_1
_geom_bond_atom_site_label_2
_geom_bond_site_symmetry_2
_geom_bond_distance
_geom_bond_publ_flag
Mn O1B . 2.144(18) yes
Mn O1B 2 2.144(18) no
Mn O1A . 2.157(10) yes
Mn O1A 2 2.157(10) no
Mn O3 . 2.169(3) yes
Mn O3 2 2.169(3) no
Mn O2 2 2.181(3) no
Mn O2 . 2.181(3) yes
S1A O1A . 1.498(10) no
S1A C11 . 1.723(7) no
S1A C12 . 1.746(6) no
S1B O1B . 1.636(14) no
S1B C12 . 1.750(6) no
S1B C11 . 1.767(7) no
C11 H11A . 0.96 no
C11 H11B . 0.96 no
C11 H11C . 0.96 no
C11 H11D . 0.96 no
C11 H11E . 0.96 no
C11 H11F . 0.96 no
C12 H12A . 0.96 no
C12 H12B . 0.96 no
C12 H12C . 0.96 no
C12 H12D . 0.96 no
C12 H12E . 0.96 no
C12 H12F . 0.96 no
O2 S2 . 1.521(3) no
S2 C21 . 1.771(6) no
S2 C22 . 1.778(5) no
C21 H21A . 0.96 no
C21 H21B . 0.96 no
C21 H21C . 0.96 no
C22 H22A . 0.96 no
C22 H22B . 0.96 no
C22 H22C . 0.96 no
O3 S3 . 1.501(4) no
S3 C31 . 1.741(7) no
S3 C32 . 1.793(7) no
C31 H31A . 0.96 no
C31 H31B . 0.96 no
C31 H31C . 0.96 no
C32 H32A . 0.96 no
C32 H32B . 0.96 no
C32 H32C . 0.96 no
Cl1 O12 . 1.350(6) no
Cl1 O12 14_565 1.350(6) no
Cl1 O11 14_565 1.395(5) no
Cl1 O11 . 1.395(5) no
Cl2 O24 . 1.289(8) no
Cl2 O24 14 1.289(8) no
Cl2 O22 14 1.369(8) no
Cl2 O22 . 1.369(8) no
Cl2 O21 14 1.477(9) no
Cl2 O21 . 1.477(9) no
Cl2 O23 14 1.485(9) no
Cl2 O23 . 1.485(9) no
O21 O24 14 1.37(2) no
O22 O24 14 1.353(17) no
O22 O23 14 1.45(2) no
O23 O22 14 1.45(2) no
O23 O24 14 1.73(2) no
O24 O22 14 1.353(17) no
O24 O21 14 1.37(2) no
O24 O23 14 1.73(2) no

loop_
_geom_torsion_atom_site_label_1
_geom_torsion_atom_site_label_2
_geom_torsion_atom_site_label_3
_geom_torsion_atom_site_label_4
_geom_torsion_site_symmetry_1
_geom_torsion_site_symmetry_4
_geom_torsion
_geom_torsion_publ_flag
C11 S1A O1A Mn . . 101.9(11) no
C12 S1A O1A Mn . . -151.1(10) no
O1B Mn O1A S1A . . 43(2) no
O1B Mn O1A S1A 2 . 62.6(15) no
O1A Mn O1A S1A 2 . 58.4(10) no
O2 Mn O1A S1A 2 . -27.8(11) no
O2 Mn O1A S1A . . 151.3(12) no
C12 S1B O1B Mn . . 161.1(12) no
C11 S1B O1B Mn . . -94.5(13) no
O1B Mn O1B S1B 2 . -167(2) no
O1A Mn O1B S1B . . -7.1(17) no
O1A Mn O1B S1B 2 . -172.2(12) no
O3 Mn O1B S1B . . -170.2(13) no
O3 Mn O1B S1B 2 . 12.7(14) no
O2 Mn O1B S1B 2 . 102.0(14) no
O2 Mn O1B S1B . . -78.7(14) no
O1A S1A C11 S1B . . 45.5(5) no
C12 S1A C11 S1B . . -64.7(3) no
O1B S1B C11 S1A . . -41.2(7) no
C12 S1B C11 S1A . . 63.7(3) no
O1A S1A C12 S1B . . -42.9(5) no
C11 S1A C12 S1B . . 66.0(3) no
O1B S1B C12 S1A . . 49.5(7) no
C11 S1B C12 S1A . . -62.3(3) no
O1B Mn O2 S2 . . 14.8(4) no
O1B Mn O2 S2 2 . 83.5(4) no
O1A Mn O2 S2 . . -0.6(4) no
O1A Mn O2 S2 2 . 98.9(4) no
O3 Mn O2 S2 . . -177.6(3) no
O3 Mn O2 S2 2 . -84.1(3) no
Mn O2 S2 C21 . . -95.9(3) no
Mn O2 S2 C22 . . 159.9(3) no
O1B Mn O3 S3 . . -93(3) no
O1B Mn O3 S3 2 . -96.9(7) no
O3 Mn O3 S3 2 . 83.7(4) no
O2 Mn O3 S3 2 . -5.9(4) no
O2 Mn O3 S3 . . 174.9(4) no
Mn O3 S3 C31 . . 101.5(4) no
Mn O3 S3 C32 . . -156.9(4) no
O24 Cl2 O21 O24 . 14 -173.9(10) no
O22 Cl2 O21 O24 14 14 128.3(11) no
O22 Cl2 O21 O24 . 14 -41.0(11) no
O21 Cl2 O21 O24 14 14 -125.1(12) no
O23 Cl2 O21 O24 14 14 -47(5) no
O23 Cl2 O21 O24 . 14 68.2(11) no
O24 Cl2 O22 O24 . 14 167(2) no
O22 Cl2 O22 O24 14 14 -101.3(10) no
O21 Cl2 O22 O24 14 14 115.7(11) no
O21 Cl2 O22 O24 . 14 39.9(13) no
O23 Cl2 O22 O24 14 14 -141.7(14) no
O23 Cl2 O22 O24 . 14 -65.4(12) no
O24 Cl2 O22 O23 . 14 -51.1(16) no
O24 Cl2 O22 O23 14 14 141.7(14) no
O22 Cl2 O22 O23 14 14 40.3(9) no
O21 Cl2 O22 O23 14 14 -102.6(8) no
O21 Cl2 O22 O23 . 14 -178.4(13) no
O23 Cl2 O22 O23 . 14 76.3(15) no
O24 Cl2 O23 O22 . 14 -35.7(12) no
O24 Cl2 O23 O22 14 14 136.7(12) no
O22 Cl2 O23 O22 . 14 -168.5(9) no
O21 Cl2 O23 O22 14 14 7(5) no
O21 Cl2 O23 O22 . 14 82.0(10) no
O23 Cl2 O23 O22 14 14 -110.1(9) no
O24 Cl2 O23 O24 . 14 -172.4(12) no
O22 Cl2 O23 O24 14 14 -136.7(12) no
O22 Cl2 O23 O24 . 14 54.8(9) no
O21 Cl2 O23 O24 14 14 -130(5) no
O21 Cl2 O23 O24 . 14 -54.7(10) no
O23 Cl2 O23 O24 14 14 113.2(8) no
O24 Cl2 O24 O22 14 14 -103.1(8) no
O22 Cl2 O24 O22 . 14 160.2(14) no
O21 Cl2 O24 O22 14 14 -133.8(12) no
O21 Cl2 O24 O22 . 14 -75.1(13) no
O23 Cl2 O24 O22 14 14 115.9(9) no
O23 Cl2 O24 O22 . 14 35.7(14) no
O24 Cl2 O24 O21 14 14 30.7(9) no
O22 Cl2 O24 O21 14 14 133.8(12) no
O22 Cl2 O24 O21 . 14 -66.0(15) no
O21 Cl2 O24 O21 . 14 58.8(17) no
O23 Cl2 O24 O21 14 14 -110.3(9) no
O23 Cl2 O24 O21 . 14 169.5(14) no
O24 Cl2 O24 O23 14 14 141.0(7) no
O22 Cl2 O24 O23 14 14 -115.9(9) no
O22 Cl2 O24 O23 . 14 44.3(13) no
O21 Cl2 O24 O23 14 14 110.3(9) no
O21 Cl2 O24 O23 . 14 169.0(13) no
O23 Cl2 O24 O23 . 14 -80.2(16) no
